data_7037226
loop_
_publ_author_name
'Zuo, Huiping'
'Liu, Zhipeng'
'Yang, Wu'
'Zhou, Zhikuan'
'Chan, Kin Shing'

_publ_section_title
;
 User-friendly aerobic reductive alkylation of iridium(iii) porphyrin
 chloride with potassium hydroxide: scope and mechanism.
;
_journal_issue 47
_journal_name_full 'Dalton transactions (Cambridge, England : 2003)'
_journal_page_first 20618
_journal_page_last 20625
_journal_paper_doi 10.1039/c5dt03845f
_journal_volume 44
_journal_year 2015
_chemical_formula_sum 'C54 H47 Cl2 Ir N4'
_chemical_formula_weight 1015.06
_chemical_name_common 'Ir(ttp)-c-pentyl. CH2Cl2'
_chemical_name_systematic 'c-Pentyl (5,10,15,20-tetratolylporphyri-nato) iridium(III) .CH2Cl2'
_space_group_IT_number 14
_symmetry_cell_setting triclinic
_symmetry_space_group_name_Hall '-P 2yn'
_symmetry_space_group_name_H-M 'P 1 21/n 1'
_atom_sites_solution_hydrogens geom
_atom_sites_solution_primary direct
_atom_sites_solution_secondary difmap
_audit_creation_method SHELXL-97
_audit_update_record
;
2015-04-11 deposited with the CCDC.
2015-10-27 downloaded from the CCDC.
;
_cell_angle_alpha 90.00
_cell_angle_beta 107.5671(11)
_cell_angle_gamma 90.00
_cell_formula_units_Z 4
_cell_length_a 15.5148(6)
_cell_length_b 18.2080(8)
_cell_length_c 16.0602(7)
_cell_measurement_reflns_used 1390
_cell_measurement_temperature 172(2)
_cell_measurement_theta_max 15
_cell_measurement_theta_min 15
_cell_volume 4325.3(3)
_computing_cell_refinement 'BRUKER D8VENTURE DIFFRACTOMETER'
_computing_data_collection 'BRUKER D8VENTURE DIFFRACTOMETER'
_computing_data_reduction 'BRUKER D8VENTURE DIFFRACTOMETER'
_computing_molecular_graphics 'BRUKER SHELXTL'
_computing_publication_material 'BRUKER SHELXTL'
_computing_structure_refinement 'SHELXL-97 (Sheldrick, 2008)'
_computing_structure_solution 'SHELXS-97 (Sheldrick, 2008)'
_diffrn_ambient_temperature 172(2)
_diffrn_measured_fraction_theta_full 0.997
_diffrn_measured_fraction_theta_max 0.997
_diffrn_measurement_device_type 'BRUKER D8VENTURE DIFFRACTOMETER'
_diffrn_measurement_method 'PHI & OMEGA SCAN'
_diffrn_radiation_monochromator graphite
_diffrn_radiation_source 'fine-focus sealed tube'
_diffrn_radiation_type MoK\a
_diffrn_radiation_wavelength 0.71073
_diffrn_reflns_av_R_equivalents 0.0245
_diffrn_reflns_av_sigmaI/netI 0.0118
_diffrn_reflns_limit_h_max 18
_diffrn_reflns_limit_h_min -18
_diffrn_reflns_limit_k_max 21
_diffrn_reflns_limit_k_min -21
_diffrn_reflns_limit_l_max 19
_diffrn_reflns_limit_l_min -19
_diffrn_reflns_number 84813
_diffrn_reflns_theta_full 25.25
_diffrn_reflns_theta_max 25.25
_diffrn_reflns_theta_min 2.24
_exptl_absorpt_coefficient_mu 3.254
_exptl_absorpt_correction_T_max 0.7456
_exptl_absorpt_correction_T_min 0.4297
_exptl_absorpt_correction_type multi-scan
_exptl_crystal_colour red
_exptl_crystal_density_diffrn 1.559
_exptl_crystal_density_method 'not measured'
_exptl_crystal_description block
_exptl_crystal_F_000 2040
_exptl_crystal_recrystallization_method 'Re-crystallisation from solvent: DCM/MeOH'
_exptl_crystal_size_max 0.40
_exptl_crystal_size_mid 0.30
_exptl_crystal_size_min 0.20
_refine_diff_density_max 1.427
_refine_diff_density_min -1.681
_refine_diff_density_rms 0.089
_refine_ls_extinction_method none
_refine_ls_goodness_of_fit_ref 1.057
_refine_ls_hydrogen_treatment riding
_refine_ls_matrix_type full
_refine_ls_number_parameters 550
_refine_ls_number_reflns 7831
_refine_ls_number_restraints 0
_refine_ls_restrained_S_all 1.057
_refine_ls_R_factor_all 0.0257
_refine_ls_R_factor_gt 0.0236
_refine_ls_shift/su_max 0.005
_refine_ls_shift/su_mean 0.000
_refine_ls_structure_factor_coef Fsqd
_refine_ls_weighting_details 'calc w=1/[\s^2^(Fo^2^)+(0.0227P)^2^+13.6251P] where P=(Fo^2^+2Fc^2^)/3'
_refine_ls_weighting_scheme calc
_refine_ls_wR_factor_gt 0.0574
_refine_ls_wR_factor_ref 0.0590
_reflns_number_gt 7362
_reflns_number_total 7831
_reflns_threshold_expression >2sigma(I)
_cod_data_source_file c5dt03845f2.cif
_cod_data_source_block HPZ181(LOW)
_cod_depositor_comments
;
The following automatic conversions were performed:

'_symmetry_cell_setting' value 'Triclinic' changed to 'triclinic'
according to
/usr/data/users/saulius/crontab/automatic-downloads/rss-feeds/RSC/lib/dictionaries/cif_core.dic
dictionary named 'cif_core.dic' version 2.4.2 from 2011-04-26.

Automatic conversion script
Id: cif_fix_values 4268 2015-11-12 08:31:59Z antanas 

 Adding full bibliography for 7037223--7037226.cif.
;
_cod_original_sg_symbol_H-M P2(1)/n
_cod_database_code 7037226

loop_
_symmetry_equiv_pos_as_xyz
'x, y, z'
'-x+1/2, y+1/2, -z+1/2'
'-x, -y, -z'
'x-1/2, -y-1/2, z-1/2'

loop_
_atom_site_label
_atom_site_type_symbol
_atom_site_fract_x
_atom_site_fract_y
_atom_site_fract_z
_atom_site_U_iso_or_equiv
_atom_site_adp_type
_atom_site_occupancy
_atom_site_symmetry_multiplicity
_atom_site_calc_flag
_atom_site_refinement_flags
Ir1 Ir 0.398356(7) 0.398517(6) 0.557685(7) 0.01374(5) Uani 1 1 d .
N1 N 0.46760(17) 0.41950(14) 0.68433(16) 0.0167(5) Uani 1 1 d .
N2 N 0.51365(17) 0.41094(14) 0.52569(16) 0.0162(5) Uani 1 1 d .
N3 N 0.33035(16) 0.37439(14) 0.43204(16) 0.0158(5) Uani 1 1 d .
N4 N 0.28067(17) 0.39969(13) 0.58702(17) 0.0173(5) Uani 1 1 d .
C1 C 0.4318(2) 0.42173(17) 0.75309(19) 0.0181(6) Uani 1 1 d .
C2 C 0.5044(2) 0.42187(18) 0.8340(2) 0.0214(7) Uani 1 1 d .
H2A H 0.4984 0.4236 0.8911 0.026 Uiso 1 1 calc R
C3 C 0.5827(2) 0.41913(18) 0.8137(2) 0.0211(7) Uani 1 1 d .
H3A H 0.6418 0.4174 0.8540 0.025 Uiso 1 1 calc R
C4 C 0.5604(2) 0.41922(16) 0.71962(19) 0.0172(6) Uani 1 1 d .
C5 C 0.6219(2) 0.42602(16) 0.67256(19) 0.0169(6) Uani 1 1 d .
C6 C 0.5979(2) 0.42989(16) 0.58123(19) 0.0167(6) Uani 1 1 d .
C7 C 0.6575(2) 0.44392(18) 0.5296(2) 0.0199(6) Uani 1 1 d .
H7A H 0.7184 0.4604 0.5510 0.024 Uiso 1 1 calc R
C8 C 0.6117(2) 0.42952(18) 0.4452(2) 0.0213(7) Uani 1 1 d .
H8A H 0.6340 0.4343 0.3966 0.026 Uiso 1 1 calc R
C9 C 0.5225(2) 0.40551(16) 0.4431(2) 0.0166(6) Uani 1 1 d .
C10 C 0.4579(2) 0.37531(17) 0.37059(19) 0.0171(6) Uani 1 1 d .
C11 C 0.3689(2) 0.35954(16) 0.36705(19) 0.0166(6) Uani 1 1 d .
C12 C 0.3007(2) 0.32993(17) 0.2924(2) 0.0189(6) Uani 1 1 d .
H12A H 0.3098 0.3132 0.2396 0.023 Uiso 1 1 calc R
C13 C 0.2218(2) 0.33043(17) 0.3113(2) 0.0191(6) Uani 1 1 d .
H13A H 0.1647 0.3151 0.2737 0.023 Uiso 1 1 calc R
C14 C 0.2394(2) 0.35833(16) 0.39855(19) 0.0168(6) Uani 1 1 d .
C15 C 0.1752(2) 0.36972(16) 0.4421(2) 0.0181(6) Uani 1 1 d .
C16 C 0.1948(2) 0.39042(17) 0.5293(2) 0.0191(6) Uani 1 1 d .
C17 C 0.1294(2) 0.39982(18) 0.5755(2) 0.0240(7) Uani 1 1 d .
H17A H 0.0656 0.3971 0.5511 0.029 Uiso 1 1 calc R
C18 C 0.1751(2) 0.41321(19) 0.6597(2) 0.0240(7) Uani 1 1 d .
H18A H 0.1494 0.4216 0.7055 0.029 Uiso 1 1 calc R
C19 C 0.2702(2) 0.41255(17) 0.6679(2) 0.0193(6) Uani 1 1 d .
C20 C 0.3400(2) 0.42160(17) 0.7459(2) 0.0194(6) Uani 1 1 d .
C21 C 0.7204(2) 0.42641(17) 0.72334(19) 0.0172(6) Uani 1 1 d .
C22 C 0.7748(2) 0.48669(18) 0.7237(2) 0.0222(7) Uani 1 1 d .
H22A H 0.7491 0.5295 0.6921 0.027 Uiso 1 1 calc R
C23 C 0.8663(2) 0.4858(2) 0.7696(2) 0.0282(8) Uani 1 1 d .
H23A H 0.9020 0.5280 0.7689 0.034 Uiso 1 1 calc R
C24 C 0.9063(2) 0.4242(2) 0.8163(2) 0.0315(8) Uani 1 1 d .
C25 C 0.8514(2) 0.3639(2) 0.8171(2) 0.0307(8) Uani 1 1 d .
H25A H 0.8770 0.3215 0.8496 0.037 Uiso 1 1 calc R
C26 C 0.7600(2) 0.36461(18) 0.7715(2) 0.0240(7) Uani 1 1 d .
H26A H 0.7239 0.3228 0.7730 0.029 Uiso 1 1 calc R
C27 C 1.0063(3) 0.4230(3) 0.8652(3) 0.0605(14) Uani 1 1 d .
H27A H 1.0224 0.3755 0.8942 0.091 Uiso 1 1 calc R
H27B H 1.0204 0.4623 0.9089 0.091 Uiso 1 1 calc R
H27C H 1.0410 0.4306 0.8240 0.091 Uiso 1 1 calc R
C31 C 0.4861(2) 0.35730(17) 0.29199(19) 0.0179(6) Uani 1 1 d .
C32 C 0.5455(2) 0.29956(19) 0.2941(2) 0.0242(7) Uani 1 1 d .
H32A H 0.5699 0.2726 0.3466 0.029 Uiso 1 1 calc R
C33 C 0.5696(2) 0.2810(2) 0.2202(2) 0.0275(7) Uani 1 1 d .
H33A H 0.6094 0.2409 0.2226 0.033 Uiso 1 1 calc R
C34 C 0.5363(2) 0.32001(19) 0.1427(2) 0.0261(7) Uani 1 1 d .
C35 C 0.4772(3) 0.3776(2) 0.1409(2) 0.0289(8) Uani 1 1 d .
H35A H 0.4537 0.4050 0.0887 0.035 Uiso 1 1 calc R
C36 C 0.4518(2) 0.39578(18) 0.2144(2) 0.0243(7) Uani 1 1 d .
H36A H 0.4105 0.4349 0.2114 0.029 Uiso 1 1 calc R
C37 C 0.5635(3) 0.3009(2) 0.0626(3) 0.0413(10) Uani 1 1 d .
H37A H 0.6055 0.2592 0.0758 0.062 Uiso 1 1 calc R
H37B H 0.5931 0.3433 0.0455 0.062 Uiso 1 1 calc R
H37C H 0.5097 0.2877 0.0147 0.062 Uiso 1 1 calc R
C41 C 0.0778(2) 0.35769(17) 0.3919(2) 0.0186(6) Uani 1 1 d .
C42 C 0.0444(2) 0.28725(18) 0.36800(19) 0.0199(6) Uani 1 1 d .
H42A H 0.0842 0.2463 0.3818 0.024 Uiso 1 1 calc R
C43 C -0.0467(2) 0.27635(19) 0.3241(2) 0.0242(7) Uani 1 1 d .
H43A H -0.0685 0.2279 0.3089 0.029 Uiso 1 1 calc R
C44 C -0.1063(2) 0.3348(2) 0.3020(2) 0.0292(8) Uani 1 1 d .
C45 C -0.0724(2) 0.4050(2) 0.3251(3) 0.0349(9) Uani 1 1 d .
H45A H -0.1121 0.4459 0.3101 0.042 Uiso 1 1 calc R
C46 C 0.0180(2) 0.41680(19) 0.3696(2) 0.0290(8) Uani 1 1 d .
H46A H 0.0394 0.4653 0.3850 0.035 Uiso 1 1 calc R
C47 C -0.2055(2) 0.3227(3) 0.2569(3) 0.0458(11) Uani 1 1 d .
H47A H -0.2170 0.2702 0.2456 0.069 Uiso 1 1 calc R
H47B H -0.2235 0.3496 0.2015 0.069 Uiso 1 1 calc R
H47C H -0.2406 0.3406 0.2943 0.069 Uiso 1 1 calc R
C51 C 0.3133(2) 0.43045(19) 0.8277(2) 0.0215(7) Uani 1 1 d .
C52 C 0.2729(2) 0.3729(2) 0.8593(2) 0.0288(8) Uani 1 1 d .
H52A H 0.2652 0.3266 0.8307 0.035 Uiso 1 1 calc R
C53 C 0.2437(3) 0.3826(2) 0.9320(2) 0.0310(8) Uani 1 1 d .
H53A H 0.2163 0.3427 0.9525 0.037 Uiso 1 1 calc R
C54 C 0.2536(2) 0.4494(2) 0.9757(2) 0.0273(8) Uani 1 1 d .
C55 C 0.2952(2) 0.5060(2) 0.9451(2) 0.0297(8) Uani 1 1 d .
H55A H 0.3036 0.5520 0.9745 0.036 Uiso 1 1 calc R
C56 C 0.3251(2) 0.49716(19) 0.8721(2) 0.0268(7) Uani 1 1 d .
H56A H 0.3537 0.5369 0.8526 0.032 Uiso 1 1 calc R
C57 C 0.2185(3) 0.4590(2) 1.0534(2) 0.0369(9) Uani 1 1 d .
H57A H 0.2311 0.5091 1.0762 0.055 Uiso 1 1 calc R
H57B H 0.2486 0.4238 1.0991 0.055 Uiso 1 1 calc R
H57C H 0.1531 0.4503 1.0352 0.055 Uiso 1 1 calc R
C61 C 0.4165(2) 0.28746(17) 0.5897(2) 0.0209(6) Uani 1 1 d .
H61A H 0.4159 0.2833 0.6516 0.025 Uiso 1 1 calc R
C62 C 0.5042(3) 0.2535(2) 0.5868(3) 0.0409(10) Uani 1 1 d .
H62A H 0.5563 0.2747 0.6323 0.049 Uiso 1 1 calc R
H62B H 0.5132 0.2607 0.5288 0.049 Uiso 1 1 calc R
C63 C 0.4921(3) 0.1716(2) 0.6044(3) 0.0377(9) Uani 1 1 d .
H63A H 0.5276 0.1405 0.5762 0.045 Uiso 1 1 calc R
H63B H 0.5116 0.1614 0.6679 0.045 Uiso 1 1 calc R
C64 C 0.3905(3) 0.1572(2) 0.5645(2) 0.0341(9) Uani 1 1 d .
H64A H 0.3656 0.1337 0.6079 0.041 Uiso 1 1 calc R
H64B H 0.3793 0.1247 0.5130 0.041 Uiso 1 1 calc R
C65 C 0.3465(3) 0.23312(19) 0.5376(3) 0.0358(9) Uani 1 1 d .
H65A H 0.3338 0.2413 0.4741 0.043 Uiso 1 1 calc R
H65B H 0.2893 0.2375 0.5526 0.043 Uiso 1 1 calc R
C66 C 0.8435(5) 0.3101(6) 0.5980(5) 0.170(6) Uani 1 1 d .
H66A H 0.8486 0.3482 0.6432 0.204 Uiso 1 1 calc R
H66B H 0.8904 0.2727 0.6231 0.204 Uiso 1 1 calc R
Cl1 Cl 0.73812(13) 0.26834(8) 0.57737(9) 0.0798(5) Uani 1 1 d .
Cl2 Cl 0.86797(13) 0.3507(2) 0.50984(13) 0.1633(14) Uani 1 1 d .

loop_
_atom_site_aniso_label
_atom_site_aniso_U_11
_atom_site_aniso_U_22
_atom_site_aniso_U_33
_atom_site_aniso_U_23
_atom_site_aniso_U_13
_atom_site_aniso_U_12
Ir1 0.01251(7) 0.01614(7) 0.01223(7) -0.00213(4) 0.00323(4) -0.00096(4)
N1 0.0154(12) 0.0184(13) 0.0155(12) -0.0015(10) 0.0038(10) -0.0009(10)
N2 0.0163(13) 0.0182(13) 0.0128(12) -0.0016(10) 0.0024(10) -0.0008(10)
N3 0.0150(12) 0.0163(12) 0.0154(12) -0.0006(10) 0.0038(10) -0.0004(10)
N4 0.0165(13) 0.0184(13) 0.0167(13) -0.0024(10) 0.0045(10) -0.0006(10)
C1 0.0221(16) 0.0163(15) 0.0164(15) -0.0024(12) 0.0066(12) -0.0014(12)
C2 0.0263(17) 0.0241(16) 0.0140(15) -0.0016(12) 0.0064(13) -0.0016(13)
C3 0.0205(16) 0.0232(16) 0.0166(15) 0.0003(12) 0.0012(12) -0.0012(13)
C4 0.0180(15) 0.0155(14) 0.0168(15) -0.0008(12) 0.0035(12) -0.0010(12)
C5 0.0176(15) 0.0134(14) 0.0178(15) -0.0022(11) 0.0024(12) -0.0006(12)
C6 0.0145(14) 0.0166(15) 0.0180(15) -0.0013(12) 0.0031(12) -0.0002(12)
C7 0.0138(14) 0.0251(16) 0.0198(15) -0.0017(13) 0.0035(12) -0.0023(12)
C8 0.0190(16) 0.0264(17) 0.0200(16) 0.0003(13) 0.0083(13) -0.0006(13)
C9 0.0165(15) 0.0180(15) 0.0148(14) 0.0003(11) 0.0038(12) 0.0010(12)
C10 0.0183(15) 0.0170(15) 0.0163(15) 0.0001(12) 0.0055(12) 0.0016(12)
C11 0.0178(15) 0.0164(14) 0.0151(14) -0.0009(11) 0.0042(12) 0.0011(12)
C12 0.0202(15) 0.0195(15) 0.0155(14) -0.0044(12) 0.0028(12) -0.0013(12)
C13 0.0182(15) 0.0185(15) 0.0178(15) -0.0021(12) 0.0012(12) -0.0038(12)
C14 0.0170(15) 0.0140(14) 0.0177(15) 0.0010(11) 0.0025(12) -0.0010(12)
C15 0.0165(15) 0.0153(15) 0.0213(15) 0.0000(12) 0.0037(12) -0.0016(12)
C16 0.0148(15) 0.0197(15) 0.0222(16) -0.0021(12) 0.0048(13) -0.0009(12)
C17 0.0165(16) 0.0289(18) 0.0274(18) -0.0038(14) 0.0079(13) -0.0018(13)
C18 0.0217(17) 0.0292(17) 0.0242(17) -0.0058(14) 0.0116(14) -0.0004(14)
C19 0.0207(16) 0.0194(15) 0.0202(15) -0.0031(12) 0.0098(13) -0.0005(12)
C20 0.0230(16) 0.0185(15) 0.0185(15) -0.0027(12) 0.0091(13) -0.0007(13)
C21 0.0162(15) 0.0206(15) 0.0140(14) -0.0024(12) 0.0033(12) 0.0002(12)
C22 0.0222(16) 0.0208(16) 0.0205(16) 0.0018(13) 0.0017(13) -0.0016(13)
C23 0.0227(17) 0.0328(19) 0.0272(18) -0.0010(15) 0.0046(14) -0.0102(15)
C24 0.0187(17) 0.045(2) 0.0260(18) 0.0006(16) 0.0005(14) 0.0006(16)
C25 0.0271(18) 0.033(2) 0.0287(18) 0.0099(15) 0.0035(15) 0.0070(15)
C26 0.0233(17) 0.0212(16) 0.0256(17) 0.0036(13) 0.0043(14) -0.0007(13)
C27 0.022(2) 0.085(4) 0.061(3) 0.013(3) -0.009(2) -0.002(2)
C31 0.0155(14) 0.0219(16) 0.0165(15) -0.0036(12) 0.0053(12) -0.0038(12)
C32 0.0196(16) 0.0322(18) 0.0193(16) 0.0012(14) 0.0038(13) 0.0050(14)
C33 0.0219(17) 0.0326(19) 0.0300(18) -0.0061(15) 0.0110(14) 0.0030(14)
C34 0.0265(17) 0.0311(18) 0.0237(17) -0.0096(14) 0.0121(14) -0.0087(14)
C35 0.040(2) 0.0299(18) 0.0180(16) 0.0000(14) 0.0098(15) -0.0020(16)
C36 0.0304(18) 0.0221(17) 0.0211(16) -0.0007(13) 0.0086(14) 0.0037(14)
C37 0.053(3) 0.047(2) 0.032(2) -0.0106(18) 0.0263(19) -0.002(2)
C41 0.0154(15) 0.0234(16) 0.0169(15) 0.0007(12) 0.0046(12) -0.0017(12)
C42 0.0197(15) 0.0227(16) 0.0172(15) 0.0012(12) 0.0056(12) -0.0007(13)
C43 0.0242(17) 0.0262(17) 0.0214(16) 0.0000(13) 0.0060(13) -0.0080(14)
C44 0.0192(17) 0.039(2) 0.0273(18) 0.0056(15) 0.0032(14) -0.0058(15)
C45 0.0213(18) 0.031(2) 0.048(2) 0.0072(17) 0.0048(16) 0.0080(15)
C46 0.0222(17) 0.0222(17) 0.040(2) -0.0007(15) 0.0061(15) -0.0016(14)
C47 0.0204(19) 0.057(3) 0.052(3) 0.010(2) -0.0017(17) -0.0061(18)
C51 0.0183(15) 0.0294(17) 0.0173(15) -0.0022(13) 0.0062(12) 0.0013(13)
C52 0.036(2) 0.0260(18) 0.0286(18) -0.0049(15) 0.0153(15) -0.0035(15)
C53 0.033(2) 0.036(2) 0.0266(18) 0.0042(15) 0.0145(15) -0.0033(16)
C54 0.0186(16) 0.045(2) 0.0179(16) -0.0038(15) 0.0048(13) 0.0014(15)
C55 0.0309(19) 0.035(2) 0.0251(17) -0.0107(15) 0.0117(15) -0.0035(15)
C56 0.0303(18) 0.0287(18) 0.0243(17) -0.0050(14) 0.0128(14) -0.0059(15)
C57 0.031(2) 0.060(3) 0.0224(18) -0.0057(17) 0.0124(15) -0.0032(18)
C61 0.0243(16) 0.0184(16) 0.0187(15) 0.0014(12) 0.0047(13) 0.0000(13)
C62 0.028(2) 0.0261(19) 0.069(3) 0.0046(19) 0.0149(19) 0.0045(16)
C63 0.037(2) 0.0233(18) 0.052(2) 0.0023(17) 0.0137(19) 0.0076(16)
C64 0.044(2) 0.0194(18) 0.034(2) -0.0004(14) 0.0045(17) -0.0029(16)
C65 0.034(2) 0.0197(18) 0.046(2) 0.0002(16) 0.0003(17) -0.0043(15)
C66 0.131(7) 0.328(14) 0.083(5) 0.117(7) 0.078(5) 0.185(9)
Cl1 0.1244(14) 0.0528(8) 0.0561(8) -0.0045(6) 0.0181(8) 0.0093(8)
Cl2 0.0690(11) 0.361(4) 0.0730(12) 0.0370(19) 0.0411(10) 0.0503(18)

loop_
_atom_type_symbol
_atom_type_description
_atom_type_scat_dispersion_real
_atom_type_scat_dispersion_imag
_atom_type_scat_source
C C 0.0033 0.0016 'International Tables Vol C Tables 4.2.6.8 and 6.1.1.4'
H H 0.0000 0.0000 'International Tables Vol C Tables 4.2.6.8 and 6.1.1.4'
N N 0.0061 0.0033 'International Tables Vol C Tables 4.2.6.8 and 6.1.1.4'
Ir Ir -1.4442 7.9887 'International Tables Vol C Tables 4.2.6.8 and 6.1.1.4'
Cl Cl 0.1484 0.1585 'International Tables Vol C Tables 4.2.6.8 and 6.1.1.4'

loop_
_geom_angle_atom_site_label_1
_geom_angle_atom_site_label_2
_geom_angle_atom_site_label_3
_geom_angle
N2 Ir1 N4 172.84(10)
N2 Ir1 N3 90.33(10)
N4 Ir1 N3 89.94(10)
N2 Ir1 N1 89.56(10)
N4 Ir1 N1 90.38(10)
N3 Ir1 N1 178.29(10)
N2 Ir1 C61 96.19(11)
N4 Ir1 C61 90.96(11)
N3 Ir1 C61 91.51(11)
N1 Ir1 C61 86.80(11)
C1 N1 C4 107.1(2)
C1 N1 Ir1 126.1(2)
C4 N1 Ir1 125.6(2)
C9 N2 C6 106.8(2)
C9 N2 Ir1 126.2(2)
C6 N2 Ir1 126.9(2)
C11 N3 C14 106.8(2)
C11 N3 Ir1 125.7(2)
C14 N3 Ir1 126.7(2)
C19 N4 C16 106.8(3)
C19 N4 Ir1 126.5(2)
C16 N4 Ir1 126.7(2)
N1 C1 C20 125.6(3)
N1 C1 C2 109.1(3)
C20 C1 C2 125.2(3)
C3 C2 C1 107.4(3)
C2 C3 C4 107.6(3)
N1 C4 C5 125.4(3)
N1 C4 C3 108.7(3)
C5 C4 C3 125.5(3)
C4 C5 C6 124.3(3)
C4 C5 C21 117.3(3)
C6 C5 C21 118.3(3)
N2 C6 C5 124.2(3)
N2 C6 C7 108.6(3)
C5 C6 C7 126.7(3)
C8 C7 C6 107.9(3)
C7 C8 C9 107.1(3)
N2 C9 C10 125.0(3)
N2 C9 C8 109.2(3)
C10 C9 C8 125.5(3)
C11 C10 C9 124.6(3)
C11 C10 C31 117.4(3)
C9 C10 C31 118.0(3)
N3 C11 C10 125.4(3)
N3 C11 C12 109.0(3)
C10 C11 C12 125.4(3)
C13 C12 C11 107.4(3)
C12 C13 C14 107.7(3)
N3 C14 C15 125.0(3)
N3 C14 C13 109.0(3)
C15 C14 C13 126.0(3)
C16 C15 C14 124.9(3)
C16 C15 C41 117.3(3)
C14 C15 C41 117.8(3)
N4 C16 C15 125.5(3)
N4 C16 C17 109.0(3)
C15 C16 C17 125.3(3)
C18 C17 C16 107.5(3)
C17 C18 C19 107.8(3)
N4 C19 C20 125.9(3)
N4 C19 C18 108.9(3)
C20 C19 C18 125.2(3)
C1 C20 C19 124.8(3)
C1 C20 C51 118.2(3)
C19 C20 C51 117.0(3)
C22 C21 C26 118.1(3)
C22 C21 C5 121.8(3)
C26 C21 C5 120.2(3)
C21 C22 C23 121.2(3)
C22 C23 C24 121.0(3)
C23 C24 C25 117.8(3)
C23 C24 C27 120.9(4)
C25 C24 C27 121.3(4)
C26 C25 C24 121.3(3)
C25 C26 C21 120.6(3)
C36 C31 C32 118.4(3)
C36 C31 C10 121.1(3)
C32 C31 C10 120.5(3)
C33 C32 C31 120.7(3)
C32 C33 C34 121.1(3)
C35 C34 C33 118.0(3)
C35 C34 C37 120.7(3)
C33 C34 C37 121.3(3)
C34 C35 C36 121.2(3)
C31 C36 C35 120.7(3)
C42 C41 C46 118.5(3)
C42 C41 C15 120.9(3)
C46 C41 C15 120.6(3)
C43 C42 C41 120.5(3)
C44 C43 C42 121.2(3)
C43 C44 C45 118.0(3)
C43 C44 C47 121.2(3)
C45 C44 C47 120.8(3)
C46 C45 C44 121.5(3)
C45 C46 C41 120.3(3)
C56 C51 C52 118.2(3)
C56 C51 C20 121.0(3)
C52 C51 C20 120.8(3)
C53 C52 C51 120.6(3)
C52 C53 C54 121.6(3)
C55 C54 C53 117.7(3)
C55 C54 C57 122.0(3)
C53 C54 C57 120.3(3)
C54 C55 C56 121.5(3)
C51 C56 C55 120.4(3)
C62 C61 C65 102.5(3)
C62 C61 Ir1 116.5(2)
C65 C61 Ir1 118.4(2)
C61 C62 C63 103.2(3)
C64 C63 C62 104.9(3)
C63 C64 C65 106.0(3)
C61 C65 C64 104.3(3)
Cl2 C66 Cl1 117.0(5)

loop_
_geom_bond_atom_site_label_1
_geom_bond_atom_site_label_2
_geom_bond_distance
Ir1 N2 2.017(3)
Ir1 N4 2.019(3)
Ir1 N3 2.023(2)
Ir1 N1 2.029(2)
Ir1 C61 2.085(3)
N1 C1 1.379(4)
N1 C4 1.379(4)
N2 C9 1.378(4)
N2 C6 1.386(4)
N3 C11 1.377(4)
N3 C14 1.382(4)
N4 C19 1.377(4)
N4 C16 1.384(4)
C1 C20 1.394(4)
C1 C2 1.440(4)
C2 C3 1.350(5)
C3 C4 1.445(4)
C4 C5 1.391(4)
C5 C6 1.402(4)
C5 C21 1.499(4)
C6 C7 1.440(4)
C7 C8 1.352(4)
C8 C9 1.441(4)
C9 C10 1.400(4)
C10 C11 1.394(4)
C10 C31 1.493(4)
C11 C12 1.443(4)
C12 C13 1.348(4)
C13 C14 1.437(4)
C14 C15 1.393(4)
C15 C16 1.392(4)
C15 C41 1.499(4)
C16 C17 1.437(4)
C17 C18 1.346(5)
C18 C19 1.440(4)
C19 C20 1.397(4)
C20 C51 1.500(4)
C21 C22 1.383(4)
C21 C26 1.399(4)
C22 C23 1.387(5)
C23 C24 1.388(5)
C24 C25 1.393(5)
C24 C27 1.512(5)
C25 C26 1.385(5)
C31 C36 1.388(5)
C31 C32 1.392(5)
C32 C33 1.389(5)
C33 C34 1.391(5)
C34 C35 1.387(5)
C34 C37 1.510(5)
C35 C36 1.392(5)
C41 C42 1.393(4)
C41 C46 1.395(5)
C42 C43 1.390(4)
C43 C44 1.383(5)
C44 C45 1.391(5)
C44 C47 1.506(5)
C45 C46 1.385(5)
C51 C56 1.393(5)
C51 C52 1.393(5)
C52 C53 1.386(5)
C53 C54 1.389(5)
C54 C55 1.383(5)
C54 C57 1.513(5)
C55 C56 1.393(5)
C61 C62 1.509(5)
C61 C65 1.520(5)
C62 C63 1.539(5)
C63 C64 1.534(5)
C64 C65 1.544(5)
C66 Cl2 1.738(7)
C66 Cl1 1.741(11)
